data_7233936
loop_
_publ_author_name
'Zhiwen Zheng'
'Qingchen Dong'
'Liao Gou'
'Jian-Hua Su'
'Jinhai Huang'

_publ_section_title
;
 Novel hole transport materials based on
 N,N'-disubstituted-dihydrophenazine derivatives for electroluminescent
 diodes
;
_journal_name_full 'Journal of Materials Chemistry C'
_journal_page_first 9858
_journal_page_last 9865
_journal_paper_doi 10.1039/C4TC01965B
_journal_volume 2
_journal_year 2014
_chemical_formula_sum 'C52 H36 Cl2 N4'
_chemical_formula_weight 787.75
_space_group_crystal_system triclinic
_space_group_IT_number 2
_space_group_name_Hall '-P 1'
_space_group_name_H-M_alt 'P -1'
_atom_sites_solution_hydrogens geom
_cell_angle_alpha 101.429(4)
_cell_angle_beta 97.164(5)
_cell_angle_gamma 104.122(3)
_cell_formula_units_Z 2
_cell_length_a 9.4937(15)
_cell_length_b 10.0154(16)
_cell_length_c 21.812(4)
_cell_measurement_reflns_used 3246
_cell_measurement_temperature 140(2)
_cell_measurement_theta_max 30.25
_cell_measurement_theta_min 2.25
_cell_volume 1938.4(6)
_computing_cell_refinement 'Bruker SAINT'
_computing_data_collection 'Bruker APEX2'
_computing_data_reduction 'Bruker SAINT'
_computing_molecular_graphics 'Bruker SHELXTL'
_computing_publication_material 'Bruker SHELXTL'
_computing_structure_refinement 'SHELXL-2013 (Sheldrick, 2013)'
_computing_structure_solution 'SHELXS-97 (Sheldrick, 2008)'
_diffrn_ambient_temperature 140(2)
_diffrn_measured_fraction_theta_full 1.000
_diffrn_measured_fraction_theta_max 0.980
_diffrn_measurement_device_type 'Bruker APEX-II CCD'
_diffrn_measurement_method '\f and \w scans'
_diffrn_radiation_type MoK\a
_diffrn_radiation_wavelength 0.71073
_diffrn_reflns_av_R_equivalents 0.0651
_diffrn_reflns_av_unetI/netI 0.1364
_diffrn_reflns_Laue_measured_fraction_full 1.000
_diffrn_reflns_Laue_measured_fraction_max 0.980
_diffrn_reflns_limit_h_max 13
_diffrn_reflns_limit_h_min -13
_diffrn_reflns_limit_k_max 14
_diffrn_reflns_limit_k_min -14
_diffrn_reflns_limit_l_max 31
_diffrn_reflns_limit_l_min -17
_diffrn_reflns_number 19691
_diffrn_reflns_point_group_measured_fraction_full 1.000
_diffrn_reflns_point_group_measured_fraction_max 0.980
_diffrn_reflns_theta_full 25.242
_diffrn_reflns_theta_max 30.698
_diffrn_reflns_theta_min 0.969
_exptl_absorpt_coefficient_mu 0.212
_exptl_absorpt_correction_T_max 0.7461
_exptl_absorpt_correction_T_min 0.4372
_exptl_absorpt_correction_type multi-scan
_exptl_absorpt_process_details sadabs
_exptl_crystal_colour colourless
_exptl_crystal_density_diffrn 1.350
_exptl_crystal_description block
_exptl_crystal_F_000 820
_exptl_crystal_size_max 0.320
_exptl_crystal_size_mid 0.230
_exptl_crystal_size_min 0.160
_refine_diff_density_max 0.516
_refine_diff_density_min -0.784
_refine_diff_density_rms 0.082
_refine_ls_extinction_coef .
_refine_ls_extinction_method none
_refine_ls_goodness_of_fit_ref 0.962
_refine_ls_hydrogen_treatment constr
_refine_ls_matrix_type full
_refine_ls_number_parameters 523
_refine_ls_number_reflns 11817
_refine_ls_number_restraints 0
_refine_ls_restrained_S_all 0.962
_refine_ls_R_factor_all 0.1312
_refine_ls_R_factor_gt 0.0755
_refine_ls_shift/su_max 0.000
_refine_ls_shift/su_mean 0.000
_refine_ls_structure_factor_coef Fsqd
_refine_ls_weighting_details 'w=1/[\s^2^(Fo^2^)+(0.0947P)^2^] where P=(Fo^2^+2Fc^2^)/3'
_refine_ls_weighting_scheme calc
_refine_ls_wR_factor_gt 0.1931
_refine_ls_wR_factor_ref 0.2283
_reflns_Friedel_coverage 0.000
_reflns_Friedel_fraction_full .
_reflns_Friedel_fraction_max .
_reflns_number_gt 6209
_reflns_number_total 11817
_reflns_threshold_expression 'I > 2\s(I)'
_cod_data_source_file 1000003.cif
_cod_data_source_block PCOD1000003
_cod_original_cell_volume 1938.5(6)
_cod_database_code 7233936
_shelx_space_group_comment
;
The symmetry employed for this shelxl refinement is uniquely defined
by the following loop, which should always be used as a source of
symmetry information in preference to the above space-group names.
They are only intended as comments.
;
_shelx_estimated_absorpt_t_min 0.935
_shelx_estimated_absorpt_t_max 0.967
_shelxl_version_number 2013-4

loop_
_space_group_symop_operation_xyz
'x, y, z'
'-x, -y, -z'

loop_
_atom_site_label
_atom_site_type_symbol
_atom_site_fract_x
_atom_site_fract_y
_atom_site_fract_z
_atom_site_U_iso_or_equiv
_atom_site_adp_type
_atom_site_occupancy
_atom_site_site_symmetry_order
_atom_site_calc_flag
_atom_site_refinement_flags_posn
_atom_site_refinement_flags_adp
_atom_site_refinement_flags_occupancy
_atom_site_disorder_assembly
_atom_site_disorder_group
N1 N 0.4468(2) -0.2412(2) 0.12632(9) 0.0184(4) Uani 1 1 d . . . . .
N2 N 0.4159(2) 0.0285(2) 0.15220(9) 0.0178(4) Uani 1 1 d . . . . .
N3 N 0.8268(3) 0.4957(2) 0.64934(9) 0.0270(5) Uani 1 1 d . . . . .
N4 N 0.8766(2) 0.7062(2) 0.62356(10) 0.0252(5) Uani 1 1 d . . . . .
C1 C 0.5324(3) -0.1367(2) 0.09980(10) 0.0168(4) Uani 1 1 d . . . . .
C2 C 0.6238(2) -0.1783(2) 0.05581(10) 0.0170(5) Uani 1 1 d . . . . .
C3 C 0.6259(3) -0.3198(3) 0.03701(11) 0.0193(5) Uani 1 1 d . . . . .
H3 H 0.5681 -0.3893 0.0545 0.023 Uiso 1 1 calc R U . . .
C4 C 0.7103(3) -0.3599(3) -0.00646(12) 0.0244(5) Uani 1 1 d . . . . .
H4 H 0.7095 -0.4564 -0.0194 0.029 Uiso 1 1 calc R U . . .
C5 C 0.7967(3) -0.2575(3) -0.03126(11) 0.0248(5) Uani 1 1 d . . . . .
H5 H 0.8560 -0.2841 -0.0609 0.030 Uiso 1 1 calc R U . . .
C6 C 0.7967(3) -0.1176(3) -0.01307(11) 0.0234(5) Uani 1 1 d . . . . .
H6 H 0.8572 -0.0490 -0.0301 0.028 Uiso 1 1 calc R U . . .
C7 C 0.7092(3) -0.0743(2) 0.03020(10) 0.0175(5) Uani 1 1 d . . . . .
C8 C 0.7008(2) 0.0710(2) 0.04684(10) 0.0167(5) Uani 1 1 d . . . . .
C9 C 0.7858(3) 0.1801(3) 0.02364(11) 0.0221(5) Uani 1 1 d . . . . .
H9 H 0.8523 0.1594 -0.0036 0.027 Uiso 1 1 calc R U . . .
C10 C 0.7734(3) 0.3161(3) 0.03993(11) 0.0244(5) Uani 1 1 d . . . . .
H10 H 0.8326 0.3884 0.0244 0.029 Uiso 1 1 calc R U . . .
C11 C 0.6759(3) 0.3489(3) 0.07865(12) 0.0244(5) Uani 1 1 d . . . . .
H11 H 0.6688 0.4433 0.0896 0.029 Uiso 1 1 calc R U . . .
C12 C 0.5899(3) 0.2455(3) 0.10112(11) 0.0209(5) Uani 1 1 d . . . . .
H12 H 0.5212 0.2683 0.1267 0.025 Uiso 1 1 calc R U . . .
C13 C 0.6019(2) 0.1056(2) 0.08679(10) 0.0168(4) Uani 1 1 d . . . . .
C14 C 0.5192(2) -0.0021(2) 0.11326(10) 0.0168(4) Uani 1 1 d . . . . .
C15 C 0.2869(3) -0.0881(3) 0.14218(10) 0.0182(5) Uani 1 1 d . . . . .
C16 C 0.1470(3) -0.0684(3) 0.14076(11) 0.0231(5) Uani 1 1 d . . . . .
H16 H 0.1348 0.0242 0.1454 0.028 Uiso 1 1 calc R U . . .
C17 C 0.0252(3) -0.1836(3) 0.13254(12) 0.0278(6) Uani 1 1 d . . . . .
H17 H -0.0704 -0.1698 0.1324 0.033 Uiso 1 1 calc R U . . .
C18 C 0.0424(3) -0.3188(3) 0.12448(13) 0.0318(6) Uani 1 1 d . . . . .
H18 H -0.0410 -0.3972 0.1203 0.038 Uiso 1 1 calc R U . . .
C19 C 0.1809(3) -0.3406(3) 0.12247(12) 0.0253(5) Uani 1 1 d . . . . .
H19 H 0.1913 -0.4341 0.1147 0.030 Uiso 1 1 calc R U . . .
C20 C 0.3042(3) -0.2253(3) 0.13192(10) 0.0190(5) Uani 1 1 d . . . . .
C21 C 0.5244(3) -0.2924(3) 0.17354(11) 0.0229(5) Uani 1 1 d . . . . .
C22 C 0.6591(4) -0.2096(4) 0.2085(2) 0.0705(15) Uani 1 1 d . . . . .
H22 H 0.7005 -0.1185 0.2017 0.085 Uiso 1 1 calc R U . . .
C23 C 0.7349(5) -0.2598(5) 0.2543(2) 0.099(2) Uani 1 1 d . . . . .
H23 H 0.8270 -0.2015 0.2788 0.119 Uiso 1 1 calc R U . . .
C24 C 0.6789(5) -0.3901(4) 0.26396(18) 0.0631(12) Uani 1 1 d . . . . .
H24 H 0.7322 -0.4245 0.2942 0.076 Uiso 1 1 calc R U . . .
C25 C 0.5452(4) -0.4712(3) 0.22976(14) 0.0414(8) Uani 1 1 d . . . . .
H25 H 0.5035 -0.5615 0.2373 0.050 Uiso 1 1 calc R U . . .
C26 C 0.4688(4) -0.4235(3) 0.18400(13) 0.0346(7) Uani 1 1 d . . . . .
H26 H 0.3768 -0.4827 0.1597 0.042 Uiso 1 1 calc R U . . .
C27 C 0.4698(3) 0.1161(2) 0.21464(10) 0.0169(4) Uani 1 1 d . . . . .
C28 C 0.3753(3) 0.1557(3) 0.25426(11) 0.0217(5) Uani 1 1 d . . . . .
H28 H 0.2718 0.1269 0.2389 0.026 Uiso 1 1 calc R U . . .
C29 C 0.4305(3) 0.2366(3) 0.31596(11) 0.0229(5) Uani 1 1 d . . . . .
H29 H 0.3634 0.2605 0.3422 0.027 Uiso 1 1 calc R U . . .
C30 C 0.5803(3) 0.2835(3) 0.34043(10) 0.0202(5) Uani 1 1 d . . . . .
C31 C 0.6745(3) 0.2500(3) 0.29984(11) 0.0256(5) Uani 1 1 d . . . . .
H31 H 0.7782 0.2843 0.3145 0.031 Uiso 1 1 calc R U . . .
C32 C 0.6210(3) 0.1674(3) 0.23824(11) 0.0250(5) Uani 1 1 d . . . . .
H32 H 0.6886 0.1455 0.2118 0.030 Uiso 1 1 calc R U . . .
C33 C 0.6377(3) 0.3618(3) 0.40741(11) 0.0218(5) Uani 1 1 d . . . . .
C34 C 0.5642(3) 0.3239(3) 0.45580(11) 0.0266(6) Uani 1 1 d . . . . .
H34 H 0.4732 0.2516 0.4452 0.032 Uiso 1 1 calc R U . . .
C35 C 0.6228(3) 0.3906(3) 0.51918(12) 0.0283(6) Uani 1 1 d . . . . .
H35 H 0.5728 0.3621 0.5515 0.034 Uiso 1 1 calc R U . . .
C36 C 0.7539(3) 0.4986(3) 0.53571(11) 0.0232(5) Uani 1 1 d . . . . .
C37 C 0.8249(3) 0.5409(3) 0.48778(12) 0.0284(6) Uani 1 1 d . . . . .
H37 H 0.9128 0.6171 0.4983 0.034 Uiso 1 1 calc R U . . .
C38 C 0.7673(3) 0.4716(3) 0.42448(12) 0.0294(6) Uani 1 1 d . . . . .
H38 H 0.8177 0.5001 0.3922 0.035 Uiso 1 1 calc R U . . .
C39 C 0.8200(3) 0.5697(3) 0.60216(11) 0.0227(5) Uani 1 1 d . . . . .
C40 C 0.8955(3) 0.5968(3) 0.70518(11) 0.0276(6) Uani 1 1 d . . . . .
C41 C 0.9386(3) 0.5832(3) 0.76674(12) 0.0362(7) Uani 1 1 d . . . . .
H41 H 0.9203 0.4934 0.7771 0.043 Uiso 1 1 calc R U . . .
C42 C 1.0091(3) 0.7071(4) 0.81161(12) 0.0358(7) Uani 1 1 d . . . . .
H42 H 1.0381 0.7033 0.8544 0.043 Uiso 1 1 calc R U . . .
C43 C 1.0387(3) 0.8376(3) 0.79586(12) 0.0340(7) Uani 1 1 d . . . . .
H43 H 1.0884 0.9205 0.8282 0.041 Uiso 1 1 calc R U . . .
C44 C 0.9980(3) 0.8511(3) 0.73429(13) 0.0301(6) Uani 1 1 d . . . . .
H44 H 1.0188 0.9409 0.7240 0.036 Uiso 1 1 calc R U . . .
C45 C 0.9256(3) 0.7271(3) 0.68851(11) 0.0252(5) Uani 1 1 d . . . . .
C46 C 0.8029(3) 0.3463(3) 0.64270(12) 0.0302(6) Uani 1 1 d . . . . .
C47 C 0.8800(3) 0.2749(3) 0.60418(13) 0.0361(7) Uani 1 1 d . . . . .
H47 H 0.9430 0.3238 0.5804 0.043 Uiso 1 1 calc R U . . .
C48 C 0.8652(4) 0.1325(4) 0.60037(16) 0.0443(8) Uani 1 1 d . . . . .
H48 H 0.9186 0.0835 0.5744 0.053 Uiso 1 1 calc R U . . .
C49 C 0.7716(4) 0.0620(4) 0.63488(17) 0.0486(9) Uani 1 1 d . . . . .
H49 H 0.7607 -0.0359 0.6324 0.058 Uiso 1 1 calc R U . . .
C50 C 0.6937(4) 0.1339(4) 0.67301(17) 0.0507(9) Uani 1 1 d . . . . .
H50 H 0.6301 0.0851 0.6966 0.061 Uiso 1 1 calc R U . . .
C51 C 0.7084(4) 0.2749(4) 0.67661(14) 0.0407(7) Uani 1 1 d . . . . .
H51 H 0.6540 0.3236 0.7022 0.049 Uiso 1 1 calc R U . . .
C52 C 0.6962(5) 0.9981(5) 0.4316(3) 0.0858(17) Uani 1 1 d . . . . .
H52A H 0.6196 0.9775 0.3932 0.103 Uiso 1 1 calc R U . . .
H52B H 0.6631 1.0513 0.4678 0.103 Uiso 1 1 calc R U . . .
Cl1 Cl 0.86305(10) 1.10275(10) 0.41946(5) 0.0545(3) Uani 1 1 d . . . . .
Cl2 Cl 0.71656(14) 0.83747(13) 0.44775(6) 0.0830(4) Uani 1 1 d . . . . .

loop_
_atom_site_aniso_label
_atom_site_aniso_U_11
_atom_site_aniso_U_22
_atom_site_aniso_U_33
_atom_site_aniso_U_23
_atom_site_aniso_U_13
_atom_site_aniso_U_12
N1 0.0202(10) 0.0182(10) 0.0184(9) 0.0080(8) 0.0072(8) 0.0033(8)
N2 0.0166(9) 0.0178(10) 0.0164(9) 0.0005(7) 0.0056(7) 0.0012(8)
N3 0.0341(12) 0.0269(12) 0.0143(9) 0.0026(8) 0.0023(8) 0.0009(10)
N4 0.0259(11) 0.0257(12) 0.0196(10) 0.0032(8) 0.0008(8) 0.0025(9)
C1 0.0182(11) 0.0158(11) 0.0150(10) 0.0048(8) 0.0031(8) 0.0010(9)
C2 0.0180(11) 0.0176(11) 0.0131(9) 0.0022(8) 0.0013(8) 0.0026(9)
C3 0.0206(11) 0.0172(12) 0.0203(11) 0.0063(9) 0.0061(9) 0.0030(9)
C4 0.0263(13) 0.0208(13) 0.0258(12) 0.0029(10) 0.0064(10) 0.0073(10)
C5 0.0240(13) 0.0287(14) 0.0214(11) 0.0026(10) 0.0095(10) 0.0071(11)
C6 0.0253(12) 0.0247(13) 0.0176(11) 0.0047(9) 0.0064(9) 0.0011(10)
C7 0.0182(11) 0.0180(12) 0.0134(9) 0.0026(8) 0.0014(8) 0.0012(9)
C8 0.0167(10) 0.0185(12) 0.0109(9) 0.0023(8) -0.0002(8) -0.0003(9)
C9 0.0237(12) 0.0227(13) 0.0151(10) 0.0043(9) 0.0014(9) -0.0015(10)
C10 0.0288(13) 0.0200(13) 0.0194(11) 0.0083(9) 0.0003(10) -0.0033(10)
C11 0.0268(13) 0.0175(12) 0.0255(12) 0.0054(10) -0.0001(10) 0.0021(10)
C12 0.0239(12) 0.0187(12) 0.0181(10) 0.0041(9) 0.0020(9) 0.0035(10)
C13 0.0179(11) 0.0146(11) 0.0140(10) 0.0008(8) -0.0001(8) 0.0006(9)
C14 0.0176(11) 0.0188(12) 0.0117(9) 0.0017(8) 0.0033(8) 0.0023(9)
C15 0.0179(11) 0.0197(12) 0.0125(9) 0.0012(8) 0.0018(8) -0.0006(9)
C16 0.0217(12) 0.0243(13) 0.0190(11) -0.0001(9) 0.0042(9) 0.0026(10)
C17 0.0189(12) 0.0332(15) 0.0252(12) 0.0011(11) 0.0030(10) 0.0011(11)
C18 0.0248(13) 0.0302(15) 0.0302(14) 0.0031(11) 0.0046(11) -0.0074(12)
C19 0.0271(13) 0.0209(13) 0.0232(12) 0.0033(10) 0.0059(10) -0.0009(10)
C20 0.0217(12) 0.0195(12) 0.0137(10) 0.0034(9) 0.0036(8) 0.0019(9)
C21 0.0284(13) 0.0234(13) 0.0180(11) 0.0081(9) 0.0061(9) 0.0058(10)
C22 0.061(2) 0.055(2) 0.076(3) 0.049(2) -0.034(2) -0.0238(19)
C23 0.076(3) 0.081(3) 0.112(4) 0.071(3) -0.061(3) -0.031(2)
C24 0.077(3) 0.050(2) 0.055(2) 0.0346(19) -0.021(2) 0.003(2)
C25 0.066(2) 0.0280(16) 0.0321(15) 0.0167(13) 0.0082(15) 0.0103(15)
C26 0.0455(17) 0.0236(14) 0.0306(14) 0.0097(11) 0.0001(13) 0.0029(13)
C27 0.0181(11) 0.0154(11) 0.0146(10) 0.0024(8) 0.0030(8) 0.0006(9)
C28 0.0175(11) 0.0240(13) 0.0195(11) 0.0000(9) 0.0035(9) 0.0023(10)
C29 0.0218(12) 0.0239(13) 0.0191(11) 0.0005(9) 0.0047(9) 0.0026(10)
C30 0.0226(12) 0.0202(12) 0.0143(10) 0.0028(9) 0.0018(9) 0.0010(10)
C31 0.0194(12) 0.0328(15) 0.0193(11) 0.0037(10) 0.0001(9) 0.0012(11)
C32 0.0193(12) 0.0335(15) 0.0187(11) 0.0011(10) 0.0041(9) 0.0049(11)
C33 0.0250(12) 0.0219(13) 0.0171(11) 0.0036(9) 0.0024(9) 0.0055(10)
C34 0.0253(13) 0.0298(15) 0.0186(11) 0.0024(10) 0.0040(10) -0.0009(11)
C35 0.0301(14) 0.0318(15) 0.0194(11) 0.0060(10) 0.0066(10) 0.0009(12)
C36 0.0266(13) 0.0237(13) 0.0160(11) 0.0025(9) 0.0026(9) 0.0033(10)
C37 0.0297(14) 0.0273(14) 0.0199(11) 0.0065(10) -0.0020(10) -0.0045(11)
C38 0.0320(14) 0.0314(15) 0.0189(11) 0.0082(10) 0.0048(10) -0.0039(12)
C39 0.0237(12) 0.0262(13) 0.0155(10) 0.0030(9) 0.0033(9) 0.0038(10)
C40 0.0257(13) 0.0363(16) 0.0145(11) -0.0002(10) 0.0018(9) 0.0026(11)
C41 0.0377(16) 0.0474(19) 0.0207(12) 0.0108(12) 0.0013(11) 0.0064(14)
C42 0.0331(15) 0.055(2) 0.0159(12) 0.0043(12) 0.0000(11) 0.0108(14)
C43 0.0231(13) 0.0482(19) 0.0222(12) -0.0079(12) 0.0001(10) 0.0090(13)
C44 0.0239(13) 0.0337(16) 0.0274(13) -0.0018(11) 0.0016(10) 0.0072(12)
C45 0.0198(12) 0.0319(15) 0.0207(11) -0.0001(10) 0.0035(9) 0.0069(11)
C46 0.0368(15) 0.0301(15) 0.0204(12) 0.0093(11) 0.0019(11) 0.0021(12)
C47 0.0395(17) 0.0340(17) 0.0308(14) 0.0092(12) 0.0072(12) 0.0012(13)
C48 0.050(2) 0.0361(18) 0.0469(18) 0.0104(15) 0.0072(15) 0.0125(15)
C49 0.062(2) 0.0340(18) 0.0481(19) 0.0186(15) 0.0002(17) 0.0068(16)
C50 0.057(2) 0.050(2) 0.0472(19) 0.0313(17) 0.0125(17) 0.0027(18)
C51 0.051(2) 0.0406(18) 0.0315(15) 0.0143(13) 0.0114(14) 0.0086(15)
C52 0.049(3) 0.085(4) 0.127(4) 0.058(3) 0.009(3) 0.003(2)
Cl1 0.0507(5) 0.0520(6) 0.0612(6) 0.0298(5) 0.0058(4) 0.0038(4)
Cl2 0.0863(9) 0.0601(7) 0.0969(9) 0.0384(7) 0.0236(7) -0.0096(6)

loop_
_atom_type_symbol
_atom_type_description
_atom_type_scat_dispersion_real
_atom_type_scat_dispersion_imag
_atom_type_scat_source
C C 0.0033 0.0016 'International Tables Vol C Tables 4.2.6.8 and 6.1.1.4'
H H 0.0000 0.0000 'International Tables Vol C Tables 4.2.6.8 and 6.1.1.4'
N N 0.0061 0.0033 'International Tables Vol C Tables 4.2.6.8 and 6.1.1.4'
Cl Cl 0.1484 0.1585 'International Tables Vol C Tables 4.2.6.8 and 6.1.1.4'

loop_
_geom_angle_atom_site_label_1
_geom_angle_atom_site_label_2
_geom_angle_atom_site_label_3
_geom_angle
_geom_angle_site_symmetry_1
_geom_angle_site_symmetry_3
C20 N1 C1 113.53(18) . .
C20 N1 C21 119.65(19) . .
C1 N1 C21 117.35(19) . .
C27 N2 C14 118.91(18) . .
C27 N2 C15 118.36(18) . .
C14 N2 C15 112.59(19) . .
C39 N3 C40 105.9(2) . .
C39 N3 C46 128.7(2) . .
C40 N3 C46 123.9(2) . .
C39 N4 C45 105.7(2) . .
C14 C1 N1 119.6(2) . .
C14 C1 C2 121.2(2) . .
N1 C1 C2 119.1(2) . .
C3 C2 C7 119.9(2) . .
C3 C2 C1 121.2(2) . .
C7 C2 C1 118.8(2) . .
C4 C3 C2 121.1(2) . .
C4 C3 H3 119.5 . .
C2 C3 H3 119.5 . .
C3 C4 C5 119.3(2) . .
C3 C4 H4 120.3 . .
C5 C4 H4 120.3 . .
C6 C5 C4 120.4(2) . .
C6 C5 H5 119.8 . .
C4 C5 H5 119.8 . .
C5 C6 C7 121.4(2) . .
C5 C6 H6 119.3 . .
C7 C6 H6 119.3 . .
C6 C7 C2 117.8(2) . .
C6 C7 C8 122.1(2) . .
C2 C7 C8 120.0(2) . .
C9 C8 C13 118.0(2) . .
C9 C8 C7 122.5(2) . .
C13 C8 C7 119.4(2) . .
C10 C9 C8 120.8(2) . .
C10 C9 H9 119.6 . .
C8 C9 H9 119.6 . .
C9 C10 C11 120.9(2) . .
C9 C10 H10 119.6 . .
C11 C10 H10 119.6 . .
C12 C11 C10 120.0(2) . .
C12 C11 H11 120.0 . .
C10 C11 H11 120.0 . .
C11 C12 C13 120.8(2) . .
C11 C12 H12 119.6 . .
C13 C12 H12 119.6 . .
C12 C13 C8 119.4(2) . .
C12 C13 C14 121.5(2) . .
C8 C13 C14 119.0(2) . .
C1 C14 N2 118.4(2) . .
C1 C14 C13 121.2(2) . .
N2 C14 C13 120.3(2) . .
C16 C15 C20 120.0(2) . .
C16 C15 N2 121.7(2) . .
C20 C15 N2 118.2(2) . .
C17 C16 C15 120.0(3) . .
C17 C16 H16 120.0 . .
C15 C16 H16 120.0 . .
C18 C17 C16 120.1(3) . .
C18 C17 H17 120.0 . .
C16 C17 H17 120.0 . .
C17 C18 C19 120.4(2) . .
C17 C18 H18 119.8 . .
C19 C18 H18 119.8 . .
C18 C19 C20 119.8(3) . .
C18 C19 H19 120.1 . .
C20 C19 H19 120.1 . .
C19 C20 C15 119.5(2) . .
C19 C20 N1 122.4(2) . .
C15 C20 N1 117.9(2) . .
C26 C21 C22 118.6(2) . .
C26 C21 N1 121.5(2) . .
C22 C21 N1 119.9(2) . .
C21 C22 C23 119.9(3) . .
C21 C22 H22 120.1 . .
C23 C22 H22 120.1 . .
C24 C23 C22 121.0(3) . .
C24 C23 H23 119.5 . .
C22 C23 H23 119.5 . .
C23 C24 C25 119.0(3) . .
C23 C24 H24 120.5 . .
C25 C24 H24 120.5 . .
C24 C25 C26 120.8(3) . .
C24 C25 H25 119.6 . .
C26 C25 H25 119.6 . .
C21 C26 C25 120.7(3) . .
C21 C26 H26 119.6 . .
C25 C26 H26 119.6 . .
C28 C27 C32 117.4(2) . .
C28 C27 N2 122.0(2) . .
C32 C27 N2 120.6(2) . .
C29 C28 C27 120.8(2) . .
C29 C28 H28 119.6 . .
C27 C28 H28 119.6 . .
C30 C29 C28 122.0(2) . .
C30 C29 H29 119.0 . .
C28 C29 H29 119.0 . .
C29 C30 C31 117.0(2) . .
C29 C30 C33 121.7(2) . .
C31 C30 C33 121.3(2) . .
C30 C31 C32 121.7(2) . .
C30 C31 H31 119.2 . .
C32 C31 H31 119.2 . .
C31 C32 C27 121.0(2) . .
C31 C32 H32 119.5 . .
C27 C32 H32 119.5 . .
C38 C33 C34 118.1(2) . .
C38 C33 C30 121.4(2) . .
C34 C33 C30 120.5(2) . .
C35 C34 C33 120.7(2) . .
C35 C34 H34 119.6 . .
C33 C34 H34 119.6 . .
C36 C35 C34 120.6(2) . .
C36 C35 H35 119.7 . .
C34 C35 H35 119.7 . .
C35 C36 C37 119.1(2) . .
C35 C36 C39 122.0(2) . .
C37 C36 C39 118.9(2) . .
C38 C37 C36 120.0(2) . .
C38 C37 H37 120.0 . .
C36 C37 H37 120.0 . .
C33 C38 C37 121.4(2) . .
C33 C38 H38 119.3 . .
C37 C38 H38 119.3 . .
N4 C39 N3 112.9(2) . .
N4 C39 C36 124.8(2) . .
N3 C39 C36 122.2(2) . .
N3 C40 C45 105.9(2) . .
N3 C40 C41 131.2(3) . .
C45 C40 C41 122.8(3) . .
C42 C41 C40 116.3(3) . .
C42 C41 H41 121.9 . .
C40 C41 H41 121.9 . .
C41 C42 C43 121.6(2) . .
C41 C42 H42 119.2 . .
C43 C42 H42 119.2 . .
C42 C43 C44 122.2(3) . .
C42 C43 H43 118.9 . .
C44 C43 H43 118.9 . .
C45 C44 C43 117.0(3) . .
C45 C44 H44 121.5 . .
C43 C44 H44 121.5 . .
C44 C45 N4 130.2(3) . .
C44 C45 C40 120.2(2) . .
N4 C45 C40 109.6(2) . .
C47 C46 C51 120.3(3) . .
C47 C46 N3 119.4(3) . .
C51 C46 N3 120.3(3) . .
C48 C47 C46 120.1(3) . .
C48 C47 H47 120.0 . .
C46 C47 H47 120.0 . .
C47 C48 C49 119.4(3) . .
C47 C48 H48 120.3 . .
C49 C48 H48 120.3 . .
C48 C49 C50 120.3(3) . .
C48 C49 H49 119.9 . .
C50 C49 H49 119.9 . .
C51 C50 C49 120.2(3) . .
C51 C50 H50 119.9 . .
C49 C50 H50 119.9 . .
C50 C51 C46 119.7(3) . .
C50 C51 H51 120.1 . .
C46 C51 H51 120.1 . .
Cl1 C52 Cl2 111.3(3) . .
Cl1 C52 H52A 109.4 . .
Cl2 C52 H52A 109.4 . .
Cl1 C52 H52B 109.4 . .
Cl2 C52 H52B 109.4 . .
H52A C52 H52B 108.0 . .

loop_
_geom_bond_atom_site_label_1
_geom_bond_atom_site_label_2
_geom_bond_distance
_geom_bond_site_symmetry_2
N1 C20 1.418(3) .
N1 C1 1.426(3) .
N1 C21 1.439(3) .
N2 C27 1.421(3) .
N2 C14 1.424(3) .
N2 C15 1.430(3) .
N3 C39 1.386(3) .
N3 C40 1.387(3) .
N3 C46 1.432(4) .
N4 C39 1.305(3) .
N4 C45 1.392(3) .
C1 C14 1.362(3) .
C1 C2 1.439(3) .
C2 C3 1.401(3) .
C2 C7 1.409(3) .
C3 C4 1.378(3) .
C3 H3 0.9500 .
C4 C5 1.392(4) .
C4 H4 0.9500 .
C5 C6 1.378(4) .
C5 H5 0.9500 .
C6 C7 1.407(3) .
C6 H6 0.9500 .
C7 C8 1.453(3) .
C8 C9 1.412(3) .
C8 C13 1.415(3) .
C9 C10 1.375(4) .
C9 H9 0.9500 .
C10 C11 1.382(4) .
C10 H10 0.9500 .
C11 C12 1.366(3) .
C11 H11 0.9500 .
C12 C13 1.410(3) .
C12 H12 0.9500 .
C13 C14 1.435(3) .
C15 C16 1.387(3) .
C15 C20 1.400(3) .
C16 C17 1.385(4) .
C16 H16 0.9500 .
C17 C18 1.382(4) .
C17 H17 0.9500 .
C18 C19 1.389(4) .
C18 H18 0.9500 .
C19 C20 1.391(3) .
C19 H19 0.9500 .
C21 C26 1.366(4) .
C21 C22 1.376(4) .
C22 C23 1.401(4) .
C22 H22 0.9500 .
C23 C24 1.353(5) .
C23 H23 0.9500 .
C24 C25 1.359(5) .
C24 H24 0.9500 .
C25 C26 1.388(4) .
C25 H25 0.9500 .
C26 H26 0.9500 .
C27 C28 1.392(3) .
C27 C32 1.394(3) .
C28 C29 1.388(3) .
C28 H28 0.9500 .
C29 C30 1.383(3) .
C29 H29 0.9500 .
C30 C31 1.386(4) .
C30 C33 1.479(3) .
C31 C32 1.390(3) .
C31 H31 0.9500 .
C32 H32 0.9500 .
C33 C38 1.387(4) .
C33 C34 1.399(3) .
C34 C35 1.388(3) .
C34 H34 0.9500 .
C35 C36 1.387(4) .
C35 H35 0.9500 .
C36 C37 1.392(4) .
C36 C39 1.466(3) .
C37 C38 1.391(3) .
C37 H37 0.9500 .
C38 H38 0.9500 .
C40 C45 1.396(4) .
C40 C41 1.397(3) .
C41 C42 1.377(4) .
C41 H41 0.9500 .
C42 C43 1.389(5) .
C42 H42 0.9500 .
C43 C44 1.392(4) .
C43 H43 0.9500 .
C44 C45 1.390(4) .
C44 H44 0.9500 .
C46 C47 1.387(4) .
C46 C51 1.388(4) .
C47 C48 1.383(4) .
C47 H47 0.9500 .
C48 C49 1.388(5) .
C48 H48 0.9500 .
C49 C50 1.390(5) .
C49 H49 0.9500 .
C50 C51 1.370(5) .
C50 H50 0.9500 .
C51 H51 0.9500 .
C52 Cl1 1.755(4) .
C52 Cl2 1.763(5) .
C52 H52A 0.9900 .
C52 H52B 0.9900 .

loop_
_geom_torsion_atom_site_label_1
_geom_torsion_atom_site_label_2
_geom_torsion_atom_site_label_3
_geom_torsion_atom_site_label_4
_geom_torsion
_geom_torsion_site_symmetry_1
_geom_torsion_site_symmetry_2
_geom_torsion_site_symmetry_3
_geom_torsion_site_symmetry_4
C20 N1 C1 C14 35.0(3) . . . .
C21 N1 C1 C14 -111.4(2) . . . .
C20 N1 C1 C2 -140.8(2) . . . .
C21 N1 C1 C2 72.8(3) . . . .
C14 C1 C2 C3 -173.4(2) . . . .
N1 C1 C2 C3 2.3(3) . . . .
C14 C1 C2 C7 4.8(3) . . . .
N1 C1 C2 C7 -179.44(19) . . . .
C7 C2 C3 C4 -0.1(3) . . . .
C1 C2 C3 C4 178.2(2) . . . .
C2 C3 C4 C5 1.1(4) . . . .
C3 C4 C5 C6 -0.7(4) . . . .
C4 C5 C6 C7 -0.7(4) . . . .
C5 C6 C7 C2 1.6(3) . . . .
C5 C6 C7 C8 -176.0(2) . . . .
C3 C2 C7 C6 -1.2(3) . . . .
C1 C2 C7 C6 -179.5(2) . . . .
C3 C2 C7 C8 176.49(19) . . . .
C1 C2 C7 C8 -1.8(3) . . . .
C6 C7 C8 C9 -3.6(3) . . . .
C2 C7 C8 C9 178.76(19) . . . .
C6 C7 C8 C13 175.1(2) . . . .
C2 C7 C8 C13 -2.5(3) . . . .
C13 C8 C9 C10 0.5(3) . . . .
C7 C8 C9 C10 179.3(2) . . . .
C8 C9 C10 C11 -1.0(3) . . . .
C9 C10 C11 C12 -0.2(4) . . . .
C10 C11 C12 C13 1.8(3) . . . .
C11 C12 C13 C8 -2.2(3) . . . .
C11 C12 C13 C14 176.0(2) . . . .
C9 C8 C13 C12 1.0(3) . . . .
C7 C8 C13 C12 -177.78(19) . . . .
C9 C8 C13 C14 -177.24(19) . . . .
C7 C8 C13 C14 4.0(3) . . . .
N1 C1 C14 N2 -1.9(3) . . . .
C2 C1 C14 N2 173.86(19) . . . .
N1 C1 C14 C13 -179.12(19) . . . .
C2 C1 C14 C13 -3.4(3) . . . .
C27 N2 C14 C1 110.4(2) . . . .
C15 N2 C14 C1 -34.4(3) . . . .
C27 N2 C14 C13 -72.3(3) . . . .
C15 N2 C14 C13 142.9(2) . . . .
C12 C13 C14 C1 -179.3(2) . . . .
C8 C13 C14 C1 -1.1(3) . . . .
C12 C13 C14 N2 3.5(3) . . . .
C8 C13 C14 N2 -178.28(19) . . . .
C27 N2 C15 C16 74.9(3) . . . .
C14 N2 C15 C16 -140.0(2) . . . .
C27 N2 C15 C20 -106.8(2) . . . .
C14 N2 C15 C20 38.2(3) . . . .
C20 C15 C16 C17 3.4(3) . . . .
N2 C15 C16 C17 -178.4(2) . . . .
C15 C16 C17 C18 -1.3(4) . . . .
C16 C17 C18 C19 -2.1(4) . . . .
C17 C18 C19 C20 3.4(4) . . . .
C18 C19 C20 C15 -1.2(3) . . . .
C18 C19 C20 N1 -175.8(2) . . . .
C16 C15 C20 C19 -2.2(3) . . . .
N2 C15 C20 C19 179.6(2) . . . .
C16 C15 C20 N1 172.7(2) . . . .
N2 C15 C20 N1 -5.6(3) . . . .
C1 N1 C20 C19 144.1(2) . . . .
C21 N1 C20 C19 -70.4(3) . . . .
C1 N1 C20 C15 -30.6(3) . . . .
C21 N1 C20 C15 115.0(2) . . . .
C20 N1 C21 C26 61.2(3) . . . .
C1 N1 C21 C26 -154.6(3) . . . .
C20 N1 C21 C22 -119.9(4) . . . .
C1 N1 C21 C22 24.3(4) . . . .
C26 C21 C22 C23 -0.8(7) . . . .
N1 C21 C22 C23 -179.7(5) . . . .
C21 C22 C23 C24 1.1(9) . . . .
C22 C23 C24 C25 -1.7(9) . . . .
C23 C24 C25 C26 2.1(7) . . . .
C22 C21 C26 C25 1.1(5) . . . .
N1 C21 C26 C25 -180.0(3) . . . .
C24 C25 C26 C21 -1.8(5) . . . .
C14 N2 C27 C28 177.0(2) . . . .
C15 N2 C27 C28 -40.2(3) . . . .
C14 N2 C27 C32 -2.2(3) . . . .
C15 N2 C27 C32 140.6(2) . . . .
C32 C27 C28 C29 -3.4(4) . . . .
N2 C27 C28 C29 177.3(2) . . . .
C27 C28 C29 C30 1.2(4) . . . .
C28 C29 C30 C31 2.0(4) . . . .
C28 C29 C30 C33 -176.1(2) . . . .
C29 C30 C31 C32 -3.0(4) . . . .
C33 C30 C31 C32 175.2(2) . . . .
C30 C31 C32 C27 0.7(4) . . . .
C28 C27 C32 C31 2.5(4) . . . .
N2 C27 C32 C31 -178.2(2) . . . .
C29 C30 C33 C38 -143.3(3) . . . .
C31 C30 C33 C38 38.7(4) . . . .
C29 C30 C33 C34 38.6(4) . . . .
C31 C30 C33 C34 -139.4(3) . . . .
C38 C33 C34 C35 -2.6(4) . . . .
C30 C33 C34 C35 175.6(2) . . . .
C33 C34 C35 C36 1.5(4) . . . .
C34 C35 C36 C37 1.0(4) . . . .
C34 C35 C36 C39 -179.0(3) . . . .
C35 C36 C37 C38 -2.4(4) . . . .
C39 C36 C37 C38 177.7(3) . . . .
C34 C33 C38 C37 1.2(4) . . . .
C30 C33 C38 C37 -176.9(3) . . . .
C36 C37 C38 C33 1.2(4) . . . .
C45 N4 C39 N3 0.4(3) . . . .
C45 N4 C39 C36 179.8(2) . . . .
C40 N3 C39 N4 -0.5(3) . . . .
C46 N3 C39 N4 -166.8(3) . . . .
C40 N3 C39 C36 -179.9(2) . . . .
C46 N3 C39 C36 13.9(4) . . . .
C35 C36 C39 N4 -136.7(3) . . . .
C37 C36 C39 N4 43.3(4) . . . .
C35 C36 C39 N3 42.6(4) . . . .
C37 C36 C39 N3 -137.4(3) . . . .
C39 N3 C40 C45 0.4(3) . . . .
C46 N3 C40 C45 167.4(3) . . . .
C39 N3 C40 C41 -176.1(3) . . . .
C46 N3 C40 C41 -9.1(5) . . . .
N3 C40 C41 C42 178.2(3) . . . .
C45 C40 C41 C42 2.2(4) . . . .
C40 C41 C42 C43 -1.6(5) . . . .
C41 C42 C43 C44 0.6(5) . . . .
C42 C43 C44 C45 0.0(4) . . . .
C43 C44 C45 N4 -177.5(3) . . . .
C43 C44 C45 C40 0.6(4) . . . .
C39 N4 C45 C44 178.1(3) . . . .
C39 N4 C45 C40 -0.2(3) . . . .
N3 C40 C45 C44 -178.6(2) . . . .
C41 C40 C45 C44 -1.7(4) . . . .
N3 C40 C45 N4 -0.2(3) . . . .
C41 C40 C45 N4 176.7(3) . . . .
C39 N3 C46 C47 52.4(4) . . . .
C40 N3 C46 C47 -111.6(3) . . . .
C39 N3 C46 C51 -130.4(3) . . . .
C40 N3 C46 C51 65.7(4) . . . .
C51 C46 C47 C48 -1.3(4) . . . .
N3 C46 C47 C48 176.0(3) . . . .
C46 C47 C48 C49 0.7(5) . . . .
C47 C48 C49 C50 -0.1(5) . . . .
C48 C49 C50 C51 0.2(5) . . . .
C49 C50 C51 C46 -0.9(5) . . . .
C47 C46 C51 C50 1.4(4) . . . .
N3 C46 C51 C50 -175.8(3) . . . .
